data_2237318
loop_
_publ_author_name
'\%Astrand, Ove Alexander H\/ogmoen'
'G\"orbitz, Carl Henrik'
'Kristoffersen, Kenneth Aase'
'Rongved, P\%al'

_publ_section_title
;
 (Acetonitrile){2-[bis(pyridin-2-ylmethyl-\k^2^<i>N</i>)amino-\k<i>N</i>]-<i>N</i>-(2,6-dimethylphenyl)acetamide-\k<i>O</i>}(perchlorato-\k<i>O</i>)zinc
 (acetonitrile){2-[bis(pyridin-2-ylmethyl-\k^2^<i>N</i>)amino-\k<i>N</i>]-<i>N</i>-(2,6-dimethylphenyl)acetamide-\k<i>O</i>}zinc
 tris(perchlorate)
;
_journal_coeditor_code HB6972
_journal_issue 2
_journal_name_full 'Acta Crystallographica Section E'
_journal_page_first m112
_journal_page_last m113
_journal_paper_doi 10.1107/S1600536813001396
_journal_volume 69
_journal_year 2013
_chemical_formula_iupac '[Zn (C22 H24 N4 O) (C2 H3 N)] [Zn (Cl O4) (C22 H24 N4 O) (C2 H3 N)] (Cl O4)3'
_chemical_formula_moiety 'C24 H27 Cl N5 O5 Zn +, C24 H27 N5 O Zn 2+, 3(Cl O4 -)'
_chemical_formula_sum 'C48 H54 Cl4 N10 O18 Zn2'
_chemical_formula_weight 1331.59
_chemical_name_systematic
;
(Acetonitrile){2-[bis(pyridin-2-ylmethyl-\k^2^<i>N</i>)amino-\k<i>N</i>]-
<i>N</i>-(2,6-dimethylphenyl)acetamide-\k<i>O</i>}(perchlorato-\k<i>O</i>)zinc
(acetonitrile){2-[bis(pyridin-2-ylmethyl-\k^2^<i>N</i>)amino-\k<i>N</i>]-
<i>N</i>-(2,6-dimethylphenyl)acetamide-\k<i>O</i>}zinc
tris(perchlorate)
;
_space_group_IT_number 15
_symmetry_cell_setting monoclinic
_symmetry_space_group_name_Hall '-C 2yc'
_symmetry_space_group_name_H-M 'C 1 2/c 1'
_atom_sites_solution_hydrogens geom
_atom_sites_solution_primary direct
_atom_sites_solution_secondary difmap
_audit_creation_method SHELXL-97
_cell_angle_alpha 90.00
_cell_angle_beta 106.106(2)
_cell_angle_gamma 90.00
_cell_formula_units_Z 8
_cell_length_a 41.253(8)
_cell_length_b 15.057(3)
_cell_length_c 20.809(4)
_cell_measurement_reflns_used 8118
_cell_measurement_temperature 105(2)
_cell_measurement_theta_max 24.95
_cell_measurement_theta_min 2.38
_cell_volume 12418(4)
_computing_cell_refinement 'SAINT-Plus (Bruker, 2007)'
_computing_data_collection 'APEX2 (Bruker, 2007)'
_computing_data_reduction 'SAINT-Plus (Bruker, 2007)'
_computing_molecular_graphics
;
SHELXTL (Sheldrick, 2008) and <i>Mercury</i> (Macrae <i>et al.</i>,
2008)
;
_computing_publication_material 'SHELXTL (Sheldrick, 2008)'
_computing_structure_refinement 'SHELXTL (Sheldrick, 2008)'
_computing_structure_solution 'SHELXTL (Sheldrick, 2008)'
_diffrn_ambient_temperature 105(2)
_diffrn_detector_area_resol_mean 8.3
_diffrn_measured_fraction_theta_full 0.993
_diffrn_measured_fraction_theta_max 0.993
_diffrn_measurement_device_type 'Bruker APEXII CCD'
_diffrn_measurement_method 'Sets of exposures each taken over 0.5\% \w rotation'
_diffrn_radiation_monochromator graphite
_diffrn_radiation_source 'fine-focus sealed tube'
_diffrn_radiation_type MoK\a
_diffrn_radiation_wavelength 0.71073
_diffrn_reflns_av_R_equivalents 0.0511
_diffrn_reflns_av_sigmaI/netI 0.0466
_diffrn_reflns_limit_h_max 49
_diffrn_reflns_limit_h_min -44
_diffrn_reflns_limit_k_max 17
_diffrn_reflns_limit_k_min -17
_diffrn_reflns_limit_l_max 24
_diffrn_reflns_limit_l_min -24
_diffrn_reflns_number 43906
_diffrn_reflns_theta_full 25.10
_diffrn_reflns_theta_max 25.10
_diffrn_reflns_theta_min 1.69
_diffrn_standards_number 0
_exptl_absorpt_coefficient_mu 1.026
_exptl_absorpt_correction_T_max 0.7979
_exptl_absorpt_correction_T_min 0.5313
_exptl_absorpt_correction_type multi-scan
_exptl_absorpt_process_details '(SADABS; Bruker, 2007)'
_exptl_crystal_colour colourless
_exptl_crystal_density_diffrn 1.490
_exptl_crystal_density_method 'not measured'
_exptl_crystal_description needle
_exptl_crystal_F_000 5716
_exptl_crystal_size_max 0.91
_exptl_crystal_size_mid 0.29
_exptl_crystal_size_min 0.22
_refine_diff_density_max 0.893
_refine_diff_density_min -0.662
_refine_ls_extinction_method none
_refine_ls_goodness_of_fit_ref 1.065
_refine_ls_hydrogen_treatment constr
_refine_ls_matrix_type full
_refine_ls_number_parameters 782
_refine_ls_number_reflns 10987
_refine_ls_number_restraints 8
_refine_ls_restrained_S_all 1.069
_refine_ls_R_factor_all 0.0601
_refine_ls_R_factor_gt 0.0448
_refine_ls_shift/su_max 0.002
_refine_ls_shift/su_mean 0.000
_refine_ls_structure_factor_coef Fsqd
_refine_ls_weighting_details 'calc w=1/[\s^2^(Fo^2^)+(0.0725P)^2^+5.6036P] where P=(Fo^2^+2Fc^2^)/3'
_refine_ls_weighting_scheme calc
_refine_ls_wR_factor_gt 0.1166
_refine_ls_wR_factor_ref 0.1241
_reflns_number_gt 8503
_reflns_number_total 10987
_reflns_threshold_expression I>2\s(I)
_cod_data_source_file hb6972.cif
_cod_data_source_block I
_cod_original_sg_symbol_H-M 'C 2/c'
_cod_database_code 2237318
_cod_database_fobs_code 2237318

loop_
_symmetry_equiv_pos_as_xyz
'x, y, z'
'-x, y, -z+1/2'
'x+1/2, y+1/2, z'
'-x+1/2, y+1/2, -z+1/2'
'-x, -y, -z'
'x, -y, z-1/2'
'-x+1/2, -y+1/2, -z'
'x+1/2, -y+1/2, z-1/2'

loop_
_atom_site_type_symbol
_atom_site_label
_atom_site_fract_x
_atom_site_fract_y
_atom_site_fract_z
_atom_site_U_iso_or_equiv
_atom_site_adp_type
_atom_site_calc_flag
_atom_site_refinement_flags
_atom_site_occupancy
_atom_site_symmetry_multiplicity
Zn Zn1A 0.853323(9) 0.59127(2) 0.162884(16) 0.02556(11) Uani d . 1 1
O O1A 0.86383(6) 0.64960(14) 0.25739(10) 0.0357(6) Uani d . 1 1
N N1A 0.85940(7) 0.63530(18) 0.36241(13) 0.0351(7) Uani d . 1 1
H H1A 0.8503 0.6055 0.3894 0.042 Uiso calc R 1 1
N N2A 0.82241(7) 0.50432(18) 0.21004(12) 0.0319(6) Uani d . 1 1
N N3A 0.80643(7) 0.64892(18) 0.12842(12) 0.0301(6) Uani d . 1 1
N N4A 0.88783(7) 0.49269(16) 0.20125(11) 0.0277(6) Uani d . 1 1
N N5A 0.88304(7) 0.67580(17) 0.12576(12) 0.0279(6) Uani d . 1 1
C C1A 0.88254(10) 0.7057(2) 0.39009(15) 0.0391(9) Uani d . 1 1
C C2A 0.86923(10) 0.7820(2) 0.41226(15) 0.0411(9) Uani d . 1 1
C C3A 0.89170(12) 0.8510(3) 0.43869(17) 0.0525(11) Uani d . 1 1
H H3A 0.8836 0.9036 0.4542 0.063 Uiso calc R 1 1
C C4A 0.92540(13) 0.8436(3) 0.44246(19) 0.0620(13) Uani d . 1 1
H H4A 0.9402 0.8913 0.4602 0.074 Uiso calc R 1 1
C C5A 0.93797(12) 0.7677(3) 0.42077(19) 0.0594(12) Uani d . 1 1
H H5A 0.9614 0.7637 0.4241 0.071 Uiso calc R 1 1
C C6A 0.91669(11) 0.6969(3) 0.39398(18) 0.0484(10) Uani d . 1 1
C C7A 0.83236(10) 0.7897(2) 0.40674(17) 0.0465(10) Uani d . 1 1
H H71A 0.8279 0.8470 0.4251 0.070 Uiso calc R 1 1
H H72A 0.8256 0.7414 0.4319 0.070 Uiso calc R 1 1
H H73A 0.8194 0.7858 0.3596 0.070 Uiso calc R 1 1
C C8A 0.93093(11) 0.6146(3) 0.3702(2) 0.0627(13) Uani d . 1 1
H H81A 0.9127 0.5722 0.3521 0.094 Uiso calc R 1 1
H H82A 0.9477 0.5874 0.4079 0.094 Uiso calc R 1 1
H H83A 0.9416 0.6309 0.3353 0.094 Uiso calc R 1 1
C C9A 0.85096(9) 0.6129(2) 0.29855(15) 0.0322(8) Uani d . 1 1
C C10A 0.82307(9) 0.5447(2) 0.27544(16) 0.0363(8) Uani d . 1 1
H H10A 0.8262 0.4972 0.3095 0.044 Uiso calc R 1 1
H H9A 0.8011 0.5736 0.2718 0.044 Uiso calc R 1 1
C C11A 0.78842(9) 0.5068(2) 0.16266(16) 0.0394(9) Uani d . 1 1
H H11A 0.7715 0.4891 0.1859 0.047 Uiso calc R 1 1
H H12A 0.7872 0.4640 0.1260 0.047 Uiso calc R 1 1
C C12A 0.78053(9) 0.5981(2) 0.13426(16) 0.0360(8) Uani d . 1 1
C C13A 0.80065(9) 0.7317(2) 0.10342(15) 0.0358(8) Uani d . 1 1
H H13A 0.8192 0.7668 0.0997 0.043 Uiso calc R 1 1
C C14A 0.76876(10) 0.7668(3) 0.08320(17) 0.0482(10) Uani d . 1 1
H H14A 0.7652 0.8259 0.0669 0.058 Uiso calc R 1 1
C C15A 0.74182(11) 0.7138(3) 0.08713(19) 0.0599(12) Uani d . 1 1
H H15A 0.7194 0.7356 0.0720 0.072 Uiso calc R 1 1
C C16A 0.74785(10) 0.6298(3) 0.11291(18) 0.0512(10) Uani d . 1 1
H H16A 0.7296 0.5933 0.1161 0.061 Uiso calc R 1 1
C C17A 0.83855(9) 0.4168(2) 0.21700(16) 0.0343(8) Uani d . 1 1
H H17A 0.8288 0.3819 0.1758 0.041 Uiso calc R 1 1
H H18A 0.8336 0.3848 0.2548 0.041 Uiso calc R 1 1
C C18A 0.87640(9) 0.4226(2) 0.22913(15) 0.0314(8) Uani d . 1 1
C C19A 0.92118(8) 0.4992(2) 0.20791(15) 0.0300(7) Uani d . 1 1
H H19A 0.9293 0.5486 0.1886 0.036 Uiso calc R 1 1
C C20A 0.94391(10) 0.4368(2) 0.24175(17) 0.0407(9) Uani d . 1 1
H H20A 0.9673 0.4430 0.2454 0.049 Uiso calc R 1 1
C C21A 0.93244(11) 0.3651(2) 0.27029(18) 0.0458(10) Uani d . 1 1
H H21A 0.9477 0.3210 0.2936 0.055 Uiso calc R 1 1
C C22A 0.89839(11) 0.3586(2) 0.26436(16) 0.0410(9) Uani d . 1 1
H H22A 0.8900 0.3103 0.2844 0.049 Uiso calc R 1 1
C C23A 0.90154(8) 0.7206(2) 0.11036(14) 0.0298(7) Uani d . 1 1
C C24A 0.92560(10) 0.7789(3) 0.09111(17) 0.0472(10) Uani d . 1 1
H H24A 0.9193 0.8410 0.0951 0.071 Uiso calc R 1 1
H H25A 0.9253 0.7667 0.0447 0.071 Uiso calc R 1 1
H H26A 0.9483 0.7682 0.1206 0.071 Uiso calc R 1 1
Zn Zn1B 0.850909(9) 0.10724(2) 0.182215(16) 0.02359(11) Uani d . 1 1
O O1B 0.86112(5) 0.16804(13) 0.27244(9) 0.0280(5) Uani d . 1 1
N N1B 0.86223(7) 0.15562(16) 0.38094(12) 0.0285(6) Uani d . 1 1
H H1B 0.8530 0.1312 0.4101 0.034 Uiso calc R 1 1
N N2B 0.81877(7) 0.02712(17) 0.23148(12) 0.0283(6) Uani d . 1 1
N N3B 0.80573(7) 0.12094(17) 0.11358(12) 0.0266(6) Uani d . 1 1
N N4B 0.88036(7) -0.00293(17) 0.20878(11) 0.0295(6) Uani d . 1 1
N N5B 0.88183(7) 0.18507(17) 0.14441(12) 0.0298(6) Uani d . 1 1
C C1B 0.88784(9) 0.2221(2) 0.40386(14) 0.0303(7) Uani d . 1 1
C C2B 0.87858(9) 0.3043(2) 0.42471(15) 0.0331(8) Uani d . 1 1
C C3B 0.90378(11) 0.3676(3) 0.44669(19) 0.0480(10) Uani d . 1 1
H H3B 0.8983 0.4240 0.4613 0.058 Uiso calc R 1 1
C C4B 0.93672(11) 0.3495(3) 0.4476(2) 0.0628(14) Uani d . 1 1
H H4B 0.9536 0.3938 0.4621 0.075 Uiso calc R 1 1
C C5B 0.94530(10) 0.2678(3) 0.42749(18) 0.0554(12) Uani d . 1 1
H H5B 0.9681 0.2560 0.4291 0.066 Uiso calc R 1 1
C C6B 0.92113(9) 0.2023(2) 0.40488(16) 0.0389(8) Uani d . 1 1
C C7B 0.84309(9) 0.3234(2) 0.42462(16) 0.0396(8) Uani d . 1 1
H H71B 0.8416 0.3839 0.4409 0.059 Uiso calc R 1 1
H H72B 0.8361 0.2810 0.4539 0.059 Uiso calc R 1 1
H H73B 0.8283 0.3177 0.3790 0.059 Uiso calc R 1 1
C C8B 0.93100(11) 0.1128(3) 0.3822(2) 0.0536(11) Uani d . 1 1
H H81B 0.9109 0.0750 0.3677 0.080 Uiso calc R 1 1
H H82B 0.9476 0.0842 0.4193 0.080 Uiso calc R 1 1
H H83B 0.9408 0.1215 0.3447 0.080 Uiso calc R 1 1
C C9B 0.85185(8) 0.12953(19) 0.31777(14) 0.0264(7) Uani d . 1 1
C C10B 0.82974(9) 0.0476(2) 0.30370(14) 0.0336(8) Uani d . 1 1
H H10B 0.8424 -0.0036 0.3283 0.040 Uiso calc R 1 1
H H9B 0.8096 0.0573 0.3200 0.040 Uiso calc R 1 1
C C11B 0.78361(9) 0.0504(2) 0.19832(16) 0.0355(8) Uani d . 1 1
H H11B 0.7762 0.0973 0.2245 0.043 Uiso calc R 1 1
H H12B 0.7692 -0.0023 0.1974 0.043 Uiso calc R 1 1
C C12B 0.77897(8) 0.0831(2) 0.12761(15) 0.0304(7) Uani d . 1 1
C C13B 0.80221(9) 0.1555(2) 0.05235(14) 0.0305(7) Uani d . 1 1
H H13B 0.8212 0.1819 0.0427 0.037 Uiso calc R 1 1
C C14B 0.77192(9) 0.1537(2) 0.00329(16) 0.0392(8) Uani d . 1 1
H H14B 0.7699 0.1788 -0.0395 0.047 Uiso calc R 1 1
C C15B 0.74445(9) 0.1144(3) 0.01802(18) 0.0443(9) Uani d . 1 1
H H15B 0.7232 0.1120 -0.0148 0.053 Uiso calc R 1 1
C C16B 0.74821(9) 0.0789(2) 0.08056(17) 0.0401(9) Uani d . 1 1
H H16B 0.7296 0.0515 0.0911 0.048 Uiso calc R 1 1
C C17B 0.82742(9) -0.0648(2) 0.21670(15) 0.0341(8) Uani d . 1 1
H H17B 0.8152 -0.0801 0.1700 0.041 Uiso calc R 1 1
H H18B 0.8203 -0.1068 0.2467 0.041 Uiso calc R 1 1
C C18B 0.86462(10) -0.0734(2) 0.22624(14) 0.0347(8) Uani d . 1 1
C C19B 0.91337(9) -0.0069(2) 0.21427(15) 0.0383(8) Uani d . 1 1
H H19B 0.9241 0.0431 0.2012 0.046 Uiso calc R 1 1
C C20B 0.93232(12) -0.0811(3) 0.23819(19) 0.0541(11) Uani d . 1 1
H H20B 0.9558 -0.0819 0.2424 0.065 Uiso calc R 1 1
C C21B 0.91691(13) -0.1536(3) 0.25579(19) 0.0604(13) Uani d . 1 1
H H21B 0.9295 -0.2057 0.2717 0.072 Uiso calc R 1 1
C C22B 0.88279(13) -0.1505(2) 0.25024(17) 0.0515(11) Uani d . 1 1
H H22B 0.8718 -0.2004 0.2626 0.062 Uiso calc R 1 1
C C23B 0.90020(8) 0.2236(2) 0.12319(15) 0.0281(7) Uani d . 1 1
C C24B 0.92369(9) 0.2734(2) 0.09660(17) 0.0398(8) Uani d . 1 1
H H24B 0.9197 0.3372 0.1000 0.060 Uiso calc R 1 1
H H25B 0.9204 0.2575 0.0496 0.060 Uiso calc R 1 1
H H26B 0.9469 0.2593 0.1222 0.060 Uiso calc R 1 1
Cl Cl1C 0.75770(2) 0.28630(6) 0.23363(4) 0.0396(2) Uani d . 1 1
O O1C 0.75333(10) 0.3701(2) 0.25924(17) 0.0862(12) Uani d . 1 1
O O2C 0.78840(7) 0.24711(19) 0.27441(14) 0.0571(7) Uani d . 1 1
O O3C 0.73026(8) 0.2301(2) 0.23552(16) 0.0809(11) Uani d . 1 1
O O4C 0.76038(7) 0.29391(18) 0.16670(12) 0.0530(7) Uani d . 1 1
Cl Cl1D 0.850080(19) 0.44683(5) 0.03225(3) 0.02583(17) Uani d . 1 1
O O1D 0.83426(6) 0.51464(14) 0.06334(10) 0.0336(5) Uani d . 1 1
O O2D 0.88496(6) 0.46675(16) 0.04288(11) 0.0383(6) Uani d . 1 1
O O3D 0.83300(6) 0.44678(15) -0.03836(10) 0.0338(5) Uani d . 1 1
O O4D 0.84614(6) 0.36250(15) 0.06091(11) 0.0381(6) Uani d . 1 1
Cl Cl1E 0.83903(2) -0.05427(5) 0.02203(4) 0.0377(2) Uani d . 1 1
O O1E 0.86080(8) 0.0128(2) 0.05791(13) 0.0635(8) Uani d . 1 1
O O2E 0.80982(8) -0.06216(17) 0.04704(13) 0.0554(8) Uani d . 1 1
O O3E 0.85568(9) -0.13788(19) 0.02709(15) 0.0730(10) Uani d . 1 1
O O4E 0.82850(6) -0.02999(15) -0.04755(10) 0.0376(6) Uani d . 1 1
Cl Cl1F 1.0000 0.70818(12) 0.2500 0.0630(4) Uani d SD 1 2
O O1F 0.99954(17) 0.7857(4) 0.2109(4) 0.091(3) Uani d PD 0.50 1
O O2F 0.9785(3) 0.6454(9) 0.2089(7) 0.201(9) Uani d PD 0.50 1
O O3F 0.9906(3) 0.7262(9) 0.3106(4) 0.169(6) Uani d PD 0.50 1
O O4F 1.03261(14) 0.6715(6) 0.2706(4) 0.0487(17) Uani d PD 0.50 1
Cl Cl1G 0.9993(2) 0.18690(15) 0.2590(3) 0.0619(13) Uani d PD 0.50 1
O O1G 0.9975(2) 0.2081(7) 0.3251(3) 0.099(3) Uani d PD 0.50 1
O O2G 0.9977(2) 0.2677(5) 0.2198(4) 0.102(3) Uani d PD 0.50 1
O O3G 1.0325(2) 0.1570(7) 0.2653(4) 0.058(2) Uani d PD 0.50 1
O O4G 0.9744(4) 0.1271(10) 0.2236(9) 0.177(9) Uani d PD 0.50 1

loop_
_atom_site_aniso_label
_atom_site_aniso_U_11
_atom_site_aniso_U_22
_atom_site_aniso_U_33
_atom_site_aniso_U_12
_atom_site_aniso_U_13
_atom_site_aniso_U_23
Zn1A 0.0336(2) 0.0267(2) 0.02145(19) -0.00585(15) 0.01601(15) -0.00028(13)
O1A 0.0585(16) 0.0321(12) 0.0247(11) -0.0157(11) 0.0252(11) -0.0058(9)
N1A 0.0521(19) 0.0370(16) 0.0237(14) -0.0075(13) 0.0230(13) -0.0007(11)
N2A 0.0405(17) 0.0357(15) 0.0262(13) -0.0123(13) 0.0205(12) -0.0069(11)
N3A 0.0319(16) 0.0360(16) 0.0268(14) -0.0038(12) 0.0155(12) -0.0065(11)
N4A 0.0405(17) 0.0247(13) 0.0204(12) -0.0064(12) 0.0124(11) 0.0003(10)
N5A 0.0360(16) 0.0282(14) 0.0220(13) -0.0023(12) 0.0123(12) 0.0038(10)
C1A 0.059(3) 0.045(2) 0.0185(15) -0.0104(18) 0.0196(16) -0.0038(14)
C2A 0.064(3) 0.043(2) 0.0184(15) -0.0044(18) 0.0158(16) -0.0033(14)
C3A 0.080(3) 0.050(2) 0.0283(19) -0.011(2) 0.017(2) -0.0108(16)
C4A 0.084(4) 0.066(3) 0.037(2) -0.032(3) 0.018(2) -0.021(2)
C5A 0.068(3) 0.077(3) 0.039(2) -0.024(2) 0.024(2) -0.022(2)
C6A 0.066(3) 0.053(2) 0.0343(19) -0.014(2) 0.0269(19) -0.0153(17)
C7A 0.069(3) 0.043(2) 0.0305(18) 0.0051(19) 0.0178(18) -0.0040(15)
C8A 0.055(3) 0.083(3) 0.060(3) -0.012(2) 0.033(2) -0.032(2)
C9A 0.047(2) 0.0301(17) 0.0269(17) -0.0046(15) 0.0227(15) -0.0010(13)
C10A 0.056(2) 0.0345(18) 0.0282(17) -0.0119(17) 0.0275(16) -0.0047(14)
C11A 0.042(2) 0.049(2) 0.0333(18) -0.0195(17) 0.0201(16) -0.0115(15)
C12A 0.033(2) 0.056(2) 0.0238(16) -0.0071(17) 0.0162(14) -0.0118(15)
C13A 0.039(2) 0.045(2) 0.0258(16) 0.0003(16) 0.0148(15) -0.0082(14)
C14A 0.051(3) 0.070(3) 0.0244(18) 0.015(2) 0.0121(17) -0.0015(17)
C15A 0.036(2) 0.108(4) 0.038(2) 0.015(2) 0.0150(18) 0.006(2)
C16A 0.042(2) 0.085(3) 0.0302(19) -0.007(2) 0.0166(17) 0.0027(19)
C17A 0.053(2) 0.0292(17) 0.0286(17) -0.0150(16) 0.0246(16) -0.0050(13)
C18A 0.055(2) 0.0224(16) 0.0210(15) -0.0104(15) 0.0178(15) -0.0039(12)
C19A 0.036(2) 0.0290(17) 0.0273(16) -0.0044(14) 0.0123(14) 0.0012(13)
C20A 0.044(2) 0.043(2) 0.0370(19) 0.0028(17) 0.0141(17) 0.0000(15)
C21A 0.063(3) 0.035(2) 0.039(2) 0.0108(18) 0.0149(19) 0.0054(16)
C22A 0.077(3) 0.0217(17) 0.0294(18) -0.0029(17) 0.0233(18) 0.0018(13)
C23A 0.035(2) 0.0377(18) 0.0165(14) -0.0063(15) 0.0070(13) 0.0032(12)
C24A 0.050(2) 0.063(3) 0.0301(18) -0.027(2) 0.0136(17) 0.0120(17)
Zn1B 0.0323(2) 0.02355(19) 0.01785(18) -0.00281(15) 0.01191(15) 0.00170(13)
O1B 0.0390(13) 0.0292(12) 0.0199(10) -0.0083(10) 0.0148(9) -0.0004(8)
N1B 0.0420(17) 0.0286(14) 0.0200(12) -0.0082(12) 0.0171(12) -0.0026(10)
N2B 0.0417(17) 0.0279(14) 0.0186(12) -0.0111(12) 0.0140(11) -0.0053(10)
N3B 0.0317(16) 0.0276(13) 0.0244(13) -0.0009(11) 0.0140(11) -0.0030(10)
N4B 0.0459(18) 0.0264(14) 0.0195(12) 0.0023(12) 0.0143(12) 0.0006(10)
N5B 0.0361(17) 0.0309(14) 0.0248(13) -0.0018(13) 0.0126(12) 0.0026(11)
C1B 0.041(2) 0.0364(18) 0.0170(14) -0.0105(15) 0.0134(13) -0.0042(12)
C2B 0.048(2) 0.0337(18) 0.0227(15) -0.0107(16) 0.0191(15) -0.0046(13)
C3B 0.067(3) 0.043(2) 0.045(2) -0.023(2) 0.033(2) -0.0189(17)
C4B 0.059(3) 0.086(3) 0.056(3) -0.043(2) 0.037(2) -0.039(2)
C5B 0.043(2) 0.092(3) 0.038(2) -0.022(2) 0.0228(18) -0.029(2)
C6B 0.042(2) 0.053(2) 0.0247(16) -0.0063(18) 0.0153(15) -0.0099(15)
C7B 0.054(2) 0.0364(19) 0.0300(18) -0.0040(17) 0.0149(16) -0.0051(14)
C8B 0.050(3) 0.068(3) 0.043(2) 0.008(2) 0.0126(19) -0.0159(19)
C9B 0.0375(19) 0.0229(15) 0.0231(15) -0.0012(13) 0.0157(14) -0.0019(12)
C10B 0.055(2) 0.0329(18) 0.0181(15) -0.0144(16) 0.0191(15) -0.0053(12)
C11B 0.041(2) 0.040(2) 0.0337(18) -0.0138(16) 0.0234(16) -0.0060(14)
C12B 0.0316(19) 0.0346(18) 0.0289(17) -0.0041(14) 0.0148(14) -0.0095(13)
C13B 0.038(2) 0.0323(18) 0.0237(16) 0.0019(14) 0.0118(14) 0.0011(13)
C14B 0.042(2) 0.049(2) 0.0258(17) 0.0093(17) 0.0066(15) 0.0006(15)
C15B 0.030(2) 0.062(3) 0.037(2) 0.0012(18) 0.0034(16) -0.0092(17)
C16B 0.034(2) 0.052(2) 0.038(2) -0.0043(17) 0.0157(16) -0.0107(16)
C17B 0.062(3) 0.0224(16) 0.0216(16) -0.0105(15) 0.0183(16) -0.0029(12)
C18B 0.068(3) 0.0233(16) 0.0142(14) -0.0010(16) 0.0135(15) -0.0031(12)
C19B 0.050(2) 0.040(2) 0.0276(17) 0.0092(17) 0.0155(16) -0.0012(14)
C20B 0.072(3) 0.054(3) 0.041(2) 0.031(2) 0.023(2) 0.0041(18)
C21B 0.100(4) 0.049(3) 0.036(2) 0.037(3) 0.025(2) 0.0056(18)
C22B 0.105(4) 0.0265(19) 0.0273(18) 0.008(2) 0.025(2) 0.0015(14)
C23B 0.0345(19) 0.0276(17) 0.0240(15) 0.0004(14) 0.0112(14) 0.0011(12)
C24B 0.040(2) 0.048(2) 0.0365(19) -0.0099(17) 0.0182(16) 0.0063(15)
Cl1C 0.0416(5) 0.0407(5) 0.0386(5) -0.0035(4) 0.0145(4) 0.0062(4)
O1C 0.147(4) 0.0483(19) 0.095(3) 0.0210(19) 0.086(3) 0.0033(16)
O2C 0.0470(17) 0.0647(19) 0.0505(16) 0.0011(14) -0.0019(13) 0.0012(14)
O3C 0.0491(19) 0.109(3) 0.074(2) -0.0276(18) -0.0015(16) 0.0512(19)
O4C 0.0686(19) 0.0579(17) 0.0348(14) -0.0013(14) 0.0182(13) 0.0032(12)
Cl1D 0.0305(4) 0.0283(4) 0.0233(4) -0.0013(3) 0.0151(3) -0.0022(3)
O1D 0.0405(14) 0.0354(13) 0.0281(11) 0.0048(10) 0.0151(10) -0.0096(9)
O2D 0.0308(14) 0.0494(15) 0.0392(13) -0.0029(11) 0.0174(11) 0.0063(11)
O3D 0.0397(14) 0.0441(14) 0.0208(11) 0.0025(11) 0.0138(10) -0.0056(9)
O4D 0.0473(16) 0.0306(12) 0.0406(13) -0.0016(11) 0.0191(11) 0.0043(10)
Cl1E 0.0660(6) 0.0328(4) 0.0176(4) 0.0110(4) 0.0173(4) 0.0008(3)
O1E 0.075(2) 0.076(2) 0.0349(15) -0.0066(17) 0.0065(14) -0.0191(14)
O2E 0.097(2) 0.0415(15) 0.0466(15) 0.0042(15) 0.0510(16) -0.0005(12)
O3E 0.116(3) 0.0520(18) 0.0602(19) 0.0424(18) 0.0406(19) 0.0181(14)
O4E 0.0511(16) 0.0474(14) 0.0159(10) 0.0017(12) 0.0122(10) 0.0028(9)
Cl1F 0.0300(8) 0.0834(12) 0.0714(10) 0.000 0.0072(7) 0.000
O1F 0.048(4) 0.065(4) 0.136(7) -0.019(4) -0.012(5) 0.066(4)
O2F 0.128(11) 0.200(17) 0.201(17) -0.126(12) -0.077(10) 0.096(12)
O3F 0.164(11) 0.202(13) 0.201(12) 0.081(10) 0.150(10) 0.073(10)
O4F 0.034(4) 0.062(4) 0.049(3) 0.014(3) 0.011(3) -0.003(3)
Cl1G 0.0392(11) 0.0748(12) 0.076(4) -0.012(2) 0.024(2) -0.030(2)
O1G 0.088(6) 0.144(8) 0.080(5) 0.025(5) 0.047(4) -0.008(5)
O2G 0.077(5) 0.081(5) 0.155(10) -0.002(5) 0.043(8) 0.048(5)
O3G 0.046(5) 0.078(6) 0.051(4) 0.018(4) 0.016(3) -0.002(3)
O4G 0.103(11) 0.122(12) 0.262(19) -0.064(10) -0.020(10) -0.007(10)

loop_
_atom_type_symbol
_atom_type_description
_atom_type_scat_dispersion_real
_atom_type_scat_dispersion_imag
_atom_type_scat_source
C C 0.0033 0.0016 'International Tables Vol C Tables 4.2.6.8 and 6.1.1.4'
H H 0.0000 0.0000 'International Tables Vol C Tables 4.2.6.8 and 6.1.1.4'
N N 0.0061 0.0033 'International Tables Vol C Tables 4.2.6.8 and 6.1.1.4'
O O 0.0106 0.0060 'International Tables Vol C Tables 4.2.6.8 and 6.1.1.4'
Cl Cl 0.1484 0.1585 'International Tables Vol C Tables 4.2.6.8 and 6.1.1.4'
Zn Zn 0.2839 1.4301 'International Tables Vol C Tables 4.2.6.8 and 6.1.1.4'

loop_
_geom_angle_atom_site_label_1
_geom_angle_atom_site_label_2
_geom_angle_atom_site_label_3
_geom_angle
N4A Zn1A N3A 157.06(10)
N4A Zn1A N5A 99.87(10)
N3A Zn1A N5A 102.02(10)
N4A Zn1A O1A 89.86(9)
N3A Zn1A O1A 94.60(10)
N5A Zn1A O1A 95.95(9)
N4A Zn1A N2A 79.92(10)
N3A Zn1A N2A 78.72(10)
N5A Zn1A N2A 176.00(9)
O1A Zn1A N2A 80.06(9)
N4A Zn1A O1D 90.82(9)
N3A Zn1A O1D 81.08(9)
N5A Zn1A O1D 93.57(9)
O1A Zn1A O1D 170.19(8)
N2A Zn1A O1D 90.42(9)
C9A O1A Zn1A 116.2(2)
C9A N1A C1A 123.5(3)
C9A N1A H1A 118.2
C1A N1A H1A 118.2
C17A N2A C11A 114.3(3)
C17A N2A C10A 112.7(3)
C11A N2A C10A 112.0(3)
C17A N2A Zn1A 105.74(18)
C11A N2A Zn1A 104.13(19)
C10A N2A Zn1A 107.15(18)
C13A N3A C12A 120.1(3)
C13A N3A Zn1A 125.0(2)
C12A N3A Zn1A 114.9(2)
C19A N4A C18A 118.7(3)
C19A N4A Zn1A 124.3(2)
C18A N4A Zn1A 116.3(2)
C23A N5A Zn1A 173.9(3)
C6A C1A C2A 122.6(3)
C6A C1A N1A 120.1(3)
C2A C1A N1A 117.3(3)
C3A C2A C1A 117.4(4)
C3A C2A C7A 121.4(3)
C1A C2A C7A 121.2(3)
C4A C3A C2A 120.7(4)
C4A C3A H3A 119.6
C2A C3A H3A 119.6
C3A C4A C5A 120.9(4)
C3A C4A H4A 119.5
C5A C4A H4A 119.5
C4A C5A C6A 120.7(4)
C4A C5A H5A 119.6
C6A C5A H5A 119.6
C1A C6A C5A 117.6(4)
C1A C6A C8A 122.4(3)
C5A C6A C8A 119.9(4)
C2A C7A H71A 109.5
C2A C7A H72A 109.5
H71A C7A H72A 109.5
C2A C7A H73A 109.5
H71A C7A H73A 109.5
H72A C7A H73A 109.5
C6A C8A H81A 109.5
C6A C8A H82A 109.5
H81A C8A H82A 109.5
C6A C8A H83A 109.5
H81A C8A H83A 109.5
H82A C8A H83A 109.5
O1A C9A N1A 122.1(3)
O1A C9A C10A 120.6(3)
N1A C9A C10A 117.2(3)
N2A C10A C9A 112.8(2)
N2A C10A H10A 109.0
C9A C10A H10A 109.0
N2A C10A H9A 109.0
C9A C10A H9A 109.0
H10A C10A H9A 107.8
N2A C11A C12A 110.5(3)
N2A C11A H11A 109.6
C12A C11A H11A 109.6
N2A C11A H12A 109.6
C12A C11A H12A 109.6
H11A C11A H12A 108.1
N3A C12A C16A 120.1(4)
N3A C12A C11A 117.8(3)
C16A C12A C11A 122.0(3)
N3A C13A C14A 121.8(4)
N3A C13A H13A 119.1
C14A C13A H13A 119.1
C13A C14A C15A 118.4(4)
C13A C14A H14A 120.8
C15A C14A H14A 120.8
C16A C15A C14A 119.5(4)
C16A C15A H15A 120.2
C14A C15A H15A 120.2
C15A C16A C12A 120.0(4)
C15A C16A H16A 120.0
C12A C16A H16A 120.0
N2A C17A C18A 112.6(3)
N2A C17A H17A 109.1
C18A C17A H17A 109.1
N2A C17A H18A 109.1
C18A C17A H18A 109.1
H17A C17A H18A 107.8
N4A C18A C22A 121.0(3)
N4A C18A C17A 116.1(3)
C22A C18A C17A 122.8(3)
N4A C19A C20A 122.3(3)
N4A C19A H19A 118.8
C20A C19A H19A 118.8
C19A C20A C21A 119.3(4)
C19A C20A H20A 120.4
C21A C20A H20A 120.4
C20A C21A C22A 118.7(3)
C20A C21A H21A 120.7
C22A C21A H21A 120.7
C21A C22A C18A 120.0(3)
C21A C22A H22A 120.0
C18A C22A H22A 120.0
N5A C23A C24A 179.4(4)
C23A C24A H24A 109.5
C23A C24A H25A 109.5
H24A C24A H25A 109.5
C23A C24A H26A 109.5
H24A C24A H26A 109.5
H25A C24A H26A 109.5
N3B Zn1B O1B 121.54(9)
N3B Zn1B N4B 129.65(10)
O1B Zn1B N4B 99.28(9)
N3B Zn1B N5B 102.79(10)
O1B Zn1B N5B 96.10(9)
N4B Zn1B N5B 100.51(11)
N3B Zn1B N2B 80.29(10)
O1B Zn1B N2B 79.43(8)
N4B Zn1B N2B 79.72(10)
N5B Zn1B N2B 175.48(9)
C9B O1B Zn1B 117.38(19)
C9B N1B C1B 122.8(2)
C9B N1B H1B 118.6
C1B N1B H1B 118.6
C11B N2B C10B 114.4(3)
C11B N2B C17B 112.9(3)
C10B N2B C17B 112.5(2)
C11B N2B Zn1B 106.84(18)
C10B N2B Zn1B 107.45(18)
C17B N2B Zn1B 101.59(18)
C12B N3B C13B 119.3(3)
C12B N3B Zn1B 117.1(2)
C13B N3B Zn1B 123.0(2)
C19B N4B C18B 119.9(3)
C19B N4B Zn1B 125.2(2)
C18B N4B Zn1B 114.8(2)
C23B N5B Zn1B 175.6(3)
C6B C1B C2B 122.3(3)
C6B C1B N1B 119.0(3)
C2B C1B N1B 118.7(3)
C3B C2B C1B 117.7(3)
C3B C2B C7B 120.8(3)
C1B C2B C7B 121.5(3)
C4B C3B C2B 120.8(4)
C4B C3B H3B 119.6
C2B C3B H3B 119.6
C5B C4B C3B 120.5(4)
C5B C4B H4B 119.8
C3B C4B H4B 119.8
C4B C5B C6B 121.1(4)
C4B C5B H5B 119.4
C6B C5B H5B 119.4
C5B C6B C1B 117.6(3)
C5B C6B C8B 120.4(3)
C1B C6B C8B 122.0(3)
C2B C7B H71B 109.5
C2B C7B H72B 109.5
H71B C7B H72B 109.5
C2B C7B H73B 109.5
H71B C7B H73B 109.5
H72B C7B H73B 109.5
C6B C8B H81B 109.5
C6B C8B H82B 109.5
H81B C8B H82B 109.5
C6B C8B H83B 109.5
H81B C8B H83B 109.5
H82B C8B H83B 109.5
O1B C9B N1B 121.8(3)
O1B C9B C10B 121.6(3)
N1B C9B C10B 116.4(2)
N2B C10B C9B 111.4(2)
N2B C10B H10B 109.3
C9B C10B H10B 109.3
N2B C10B H9B 109.3
C9B C10B H9B 109.3
H10B C10B H9B 108.0
N2B C11B C12B 112.2(2)
N2B C11B H11B 109.2
C12B C11B H11B 109.2
N2B C11B H12B 109.2
C12B C11B H12B 109.2
H11B C11B H12B 107.9
N3B C12B C16B 121.2(3)
N3B C12B C11B 117.3(3)
C16B C12B C11B 121.4(3)
N3B C13B C14B 122.1(3)
N3B C13B H13B 118.9
C14B C13B H13B 118.9
C13B C14B C15B 118.3(3)
C13B C14B H14B 120.9
C15B C14B H14B 120.9
C16B C15B C14B 119.4(3)
C16B C15B H15B 120.3
C14B C15B H15B 120.3
C12B C16B C15B 119.7(3)
C12B C16B H16B 120.1
C15B C16B H16B 120.1
N2B C17B C18B 110.5(3)
N2B C17B H17B 109.5
C18B C17B H17B 109.5
N2B C17B H18B 109.5
C18B C17B H18B 109.5
H17B C17B H18B 108.1
N4B C18B C22B 120.0(4)
N4B C18B C17B 116.7(3)
C22B C18B C17B 123.3(3)
N4B C19B C20B 122.1(4)
N4B C19B H19B 118.9
C20B C19B H19B 118.9
C21B C20B C19B 119.1(4)
C21B C20B H20B 120.4
C19B C20B H20B 120.4
C20B C21B C22B 119.4(4)
C20B C21B H21B 120.3
C22B C21B H21B 120.3
C21B C22B C18B 119.4(4)
C21B C22B H22B 120.3
C18B C22B H22B 120.3
N5B C23B C24B 179.5(4)
C23B C24B H24B 109.5
C23B C24B H25B 109.5
H24B C24B H25B 109.5
C23B C24B H26B 109.5
H24B C24B H26B 109.5
H25B C24B H26B 109.5
O1C Cl1C O3C 109.8(2)
O1C Cl1C O4C 110.52(18)
O3C Cl1C O4C 110.57(19)
O1C Cl1C O2C 109.3(2)
O3C Cl1C O2C 108.43(18)
O4C Cl1C O2C 108.26(17)
O2D Cl1D O4D 110.39(15)
O2D Cl1D O3D 110.17(13)
O4D Cl1D O3D 110.13(14)
O2D Cl1D O1D 109.92(14)
O4D Cl1D O1D 108.68(14)
O3D Cl1D O1D 107.48(13)
Cl1D O1D Zn1A 131.72(14)
O1E Cl1E O3E 111.6(2)
O1E Cl1E O4E 108.61(16)
O3E Cl1E O4E 107.69(16)
O1E Cl1E O2E 109.80(17)
O3E Cl1E O2E 109.52(18)
O4E Cl1E O2E 109.54(16)
O4F Cl1F O2F 108.0(7)
O4F Cl1F O1F 110.9(4)
O2F Cl1F O1F 107.3(7)
O4F Cl1F O3F 105.8(6)
O2F Cl1F O3F 112.3(9)
O1F Cl1F O3F 112.4(8)
O3G Cl1G O4G 113.2(8)
O3G Cl1G O1G 106.8(6)
O4G Cl1G O1G 114.6(9)
O3G Cl1G O2G 102.2(7)
O4G Cl1G O2G 109.1(10)
O1G Cl1G O2G 110.2(7)

loop_
_geom_bond_atom_site_label_1
_geom_bond_atom_site_label_2
_geom_bond_distance
_geom_bond_publ_flag
Zn1A N4A 2.058(3) y
Zn1A N3A 2.059(3) y
Zn1A N5A 2.060(3) y
Zn1A O1A 2.087(2) y
Zn1A N2A 2.236(2) y
Zn1A O1D 2.310(2) y
O1A C9A 1.254(4) ?
N1A C9A 1.321(4) ?
N1A C1A 1.435(4) ?
N1A H1A 0.8800 ?
N2A C17A 1.466(4) ?
N2A C11A 1.474(4) ?
N2A C10A 1.484(4) ?
N3A C13A 1.346(4) ?
N3A C12A 1.347(4) ?
N4A C19A 1.347(4) ?
N4A C18A 1.351(4) ?
N5A C23A 1.129(4) ?
C1A C6A 1.395(5) ?
C1A C2A 1.406(5) ?
C2A C3A 1.399(5) ?
C2A C7A 1.498(5) ?
C3A C4A 1.375(6) ?
C3A H3A 0.9500 ?
C4A C5A 1.381(6) ?
C4A H4A 0.9500 ?
C5A C6A 1.396(5) ?
C5A H5A 0.9500 ?
C6A C8A 1.512(6) ?
C7A H71A 0.9800 ?
C7A H72A 0.9800 ?
C7A H73A 0.9800 ?
C8A H81A 0.9800 ?
C8A H82A 0.9800 ?
C8A H83A 0.9800 ?
C9A C10A 1.517(5) ?
C10A H10A 0.9900 ?
C10A H9A 0.9900 ?
C11A C12A 1.496(5) ?
C11A H11A 0.9900 ?
C11A H12A 0.9900 ?
C12A C16A 1.382(5) ?
C13A C14A 1.371(5) ?
C13A H13A 0.9500 ?
C14A C15A 1.389(6) ?
C14A H14A 0.9500 ?
C15A C16A 1.369(6) ?
C15A H15A 0.9500 ?
C16A H16A 0.9500 ?
C17A C18A 1.514(5) ?
C17A H17A 0.9900 ?
C17A H18A 0.9900 ?
C18A C22A 1.386(5) ?
C19A C20A 1.376(5) ?
C19A H19A 0.9500 ?
C20A C21A 1.378(5) ?
C20A H20A 0.9500 ?
C21A C22A 1.379(5) ?
C21A H21A 0.9500 ?
C22A H22A 0.9500 ?
C23A C24A 1.462(4) ?
C24A H24A 0.9800 ?
C24A H25A 0.9800 ?
C24A H26A 0.9800 ?
Zn1B N3B 2.020(3) y
Zn1B O1B 2.025(2) y
Zn1B N4B 2.040(3) y
Zn1B N5B 2.043(3) y
Zn1B N2B 2.240(2) y
O1B C9B 1.254(3) ?
N1B C9B 1.324(4) ?
N1B C1B 1.437(4) ?
N1B H1B 0.8800 ?
N2B C11B 1.466(4) ?
N2B C10B 1.477(4) ?
N2B C17B 1.483(4) ?
N3B C12B 1.344(4) ?
N3B C13B 1.346(4) ?
N4B C19B 1.336(4) ?
N4B C18B 1.346(4) ?
N5B C23B 1.137(4) ?
C1B C6B 1.400(5) ?
C1B C2B 1.400(4) ?
C2B C3B 1.391(5) ?
C2B C7B 1.492(5) ?
C3B C4B 1.381(6) ?
C3B H3B 0.9500 ?
C4B C5B 1.377(6) ?
C4B H4B 0.9500 ?
C5B C6B 1.388(5) ?
C5B H5B 0.9500 ?
C6B C8B 1.521(5) ?
C7B H71B 0.9800 ?
C7B H72B 0.9800 ?
C7B H73B 0.9800 ?
C8B H81B 0.9800 ?
C8B H82B 0.9800 ?
C8B H83B 0.9800 ?
C9B C10B 1.513(4) ?
C10B H10B 0.9900 ?
C10B H9B 0.9900 ?
C11B C12B 1.513(4) ?
C11B H11B 0.9900 ?
C11B H12B 0.9900 ?
C12B C16B 1.372(5) ?
C13B C14B 1.377(5) ?
C13B H13B 0.9500 ?
C14B C15B 1.386(5) ?
C14B H14B 0.9500 ?
C15B C16B 1.376(5) ?
C15B H15B 0.9500 ?
C16B H16B 0.9500 ?
C17B C18B 1.497(5) ?
C17B H17B 0.9900 ?
C17B H18B 0.9900 ?
C18B C22B 1.396(5) ?
C19B C20B 1.375(5) ?
C19B H19B 0.9500 ?
C20B C21B 1.363(6) ?
C20B H20B 0.9500 ?
C21B C22B 1.381(6) ?
C21B H21B 0.9500 ?
C22B H22B 0.9500 ?
C23B C24B 1.451(4) ?
C24B H24B 0.9800 ?
C24B H25B 0.9800 ?
C24B H26B 0.9800 ?
Cl1C O1C 1.401(3) ?
Cl1C O3C 1.422(3) ?
Cl1C O4C 1.432(3) ?
Cl1C O2C 1.441(3) ?
Cl1D O2D 1.426(2) ?
Cl1D O4D 1.431(2) ?
Cl1D O3D 1.443(2) ?
Cl1D O1D 1.456(2) ?
Cl1E O1E 1.418(3) ?
Cl1E O3E 1.424(3) ?
Cl1E O4E 1.439(2) ?
Cl1E O2E 1.444(3) ?
Cl1F O4F 1.406(4) ?
Cl1F O2F 1.411(5) ?
Cl1F O1F 1.420(4) ?
Cl1F O3F 1.443(5) ?
Cl1G O3G 1.410(5) ?
Cl1G O4G 1.412(5) ?
Cl1G O1G 1.436(5) ?
Cl1G O2G 1.456(4) ?

loop_
_geom_hbond_atom_site_label_D
_geom_hbond_atom_site_label_H
_geom_hbond_atom_site_label_A
_geom_hbond_site_symmetry_A
_geom_hbond_distance_DH
_geom_hbond_distance_HA
_geom_hbond_distance_DA
_geom_hbond_angle_DHA
N1A H1A O3D 6_566 0.88 2.00 2.868(3) 171
N1B H1B O4E 6_556 0.88 2.15 2.979(3) 157
N1B H1B O3E 6_556 0.88 2.41 3.138(4) 141

loop_
_geom_torsion_atom_site_label_1
_geom_torsion_atom_site_label_2
_geom_torsion_atom_site_label_3
_geom_torsion_atom_site_label_4
_geom_torsion
N4A Zn1A O1A C9A -76.9(3)
N3A Zn1A O1A C9A 80.6(3)
N5A Zn1A O1A C9A -176.8(3)
N2A Zn1A O1A C9A 2.9(2)
O1D Zn1A O1A C9A 17.1(7)
N4A Zn1A N2A C17A -20.83(19)
N3A Zn1A N2A C17A 150.8(2)
N5A Zn1A N2A C17A -108.1(15)
O1A Zn1A N2A C17A -112.5(2)
O1D Zn1A N2A C17A 69.94(19)
N4A Zn1A N2A C11A -141.6(2)
N3A Zn1A N2A C11A 30.02(19)
N5A Zn1A N2A C11A 131.2(15)
O1A Zn1A N2A C11A 126.8(2)
O1D Zn1A N2A C11A -50.80(19)
N4A Zn1A N2A C10A 99.6(2)
N3A Zn1A N2A C10A -88.8(2)
N5A Zn1A N2A C10A 12.3(16)
O1A Zn1A N2A C10A 7.9(2)
O1D Zn1A N2A C10A -169.7(2)
N4A Zn1A N3A C13A -176.7(2)
N5A Zn1A N3A C13A -14.4(3)
O1A Zn1A N3A C13A 82.7(2)
N2A Zn1A N3A C13A 161.6(2)
O1D Zn1A N3A C13A -106.1(2)
N4A Zn1A N3A C12A 5.3(4)
N5A Zn1A N3A C12A 167.6(2)
O1A Zn1A N3A C12A -95.3(2)
N2A Zn1A N3A C12A -16.4(2)
O1D Zn1A N3A C12A 75.9(2)
N3A Zn1A N4A C19A 173.0(2)
N5A Zn1A N4A C19A 10.6(2)
O1A Zn1A N4A C19A -85.5(2)
N2A Zn1A N4A C19A -165.4(2)
O1D Zn1A N4A C19A 104.3(2)
N3A Zn1A N4A C18A -15.9(4)
N5A Zn1A N4A C18A -178.4(2)
O1A Zn1A N4A C18A 85.6(2)
N2A Zn1A N4A C18A 5.7(2)
O1D Zn1A N4A C18A -84.6(2)
N4A Zn1A N5A C23A -40(3)
N3A Zn1A N5A C23A 146(3)
O1A Zn1A N5A C23A 50(3)
N2A Zn1A N5A C23A 46(3)
O1D Zn1A N5A C23A -132(3)
C9A N1A C1A C6A -68.6(5)
C9A N1A C1A C2A 111.2(4)
C6A C1A C2A C3A 0.4(5)
N1A C1A C2A C3A -179.4(3)
C6A C1A C2A C7A 179.4(3)
N1A C1A C2A C7A -0.4(4)
C1A C2A C3A C4A 0.1(5)
C7A C2A C3A C4A -178.9(3)
C2A C3A C4A C5A -0.5(6)
C3A C4A C5A C6A 0.5(6)
C2A C1A C6A C5A -0.4(5)
N1A C1A C6A C5A 179.4(3)
C2A C1A C6A C8A 179.9(3)
N1A C1A C6A C8A -0.4(5)
C4A C5A C6A C1A -0.1(6)
C4A C5A C6A C8A 179.7(4)
Zn1A O1A C9A N1A 170.2(3)
Zn1A O1A C9A C10A -14.0(4)
C1A N1A C9A O1A 3.1(5)
C1A N1A C9A C10A -172.8(3)
C17A N2A C10A C9A 99.8(3)
C11A N2A C10A C9A -129.7(3)
Zn1A N2A C10A C9A -16.1(3)
O1A C9A C10A N2A 21.3(5)
N1A C9A C10A N2A -162.7(3)
C17A N2A C11A C12A -153.6(3)
C10A N2A C11A C12A 76.8(3)
Zn1A N2A C11A C12A -38.7(3)
C13A N3A C12A C16A 1.8(4)
Zn1A N3A C12A C16A 179.9(2)
C13A N3A C12A C11A -179.7(3)
Zn1A N3A C12A C11A -1.6(3)
N2A C11A C12A N3A 29.7(4)
N2A C11A C12A C16A -151.8(3)
C12A N3A C13A C14A -0.1(4)
Zn1A N3A C13A C14A -178.0(2)
N3A C13A C14A C15A -1.9(5)
C13A C14A C15A C16A 2.1(5)
C14A C15A C16A C12A -0.5(6)
N3A C12A C16A C15A -1.5(5)
C11A C12A C16A C15A -179.9(3)
C11A N2A C17A C18A 146.0(3)
C10A N2A C17A C18A -84.6(3)
Zn1A N2A C17A C18A 32.1(3)
C19A N4A C18A C22A 0.4(4)
Zn1A N4A C18A C22A -171.2(2)
C19A N4A C18A C17A -177.1(3)
Zn1A N4A C18A C17A 11.3(3)
N2A C17A C18A N4A -30.9(4)
N2A C17A C18A C22A 151.6(3)
C18A N4A C19A C20A 0.4(4)
Zn1A N4A C19A C20A 171.2(2)
N4A C19A C20A C21A -0.3(5)
C19A C20A C21A C22A -0.4(5)
C20A C21A C22A C18A 1.2(5)
N4A C18A C22A C21A -1.2(5)
C17A C18A C22A C21A 176.2(3)
Zn1A N5A C23A C24A -5E1(4)
N3B Zn1B O1B C9B 84.3(2)
N4B Zn1B O1B C9B -64.9(2)
N5B Zn1B O1B C9B -166.7(2)
N2B Zn1B O1B C9B 12.7(2)
N3B Zn1B N2B C11B -15.95(19)
O1B Zn1B N2B C11B 108.93(19)
N4B Zn1B N2B C11B -149.5(2)
N5B Zn1B N2B C11B 117.2(13)
N3B Zn1B N2B C10B -139.1(2)
O1B Zn1B N2B C10B -14.2(2)
N4B Zn1B N2B C10B 87.4(2)
N5B Zn1B N2B C10B -5.9(14)
N3B Zn1B N2B C17B 102.59(19)
O1B Zn1B N2B C17B -132.5(2)
N4B Zn1B N2B C17B -30.95(19)
N5B Zn1B N2B C17B -124.2(13)
O1B Zn1B N3B C12B -68.6(2)
N4B Zn1B N3B C12B 70.3(2)
N5B Zn1B N3B C12B -174.1(2)
N2B Zn1B N3B C12B 2.5(2)
O1B Zn1B N3B C13B 120.1(2)
N4B Zn1B N3B C13B -101.0(2)
N5B Zn1B N3B C13B 14.6(3)
N2B Zn1B N3B C13B -168.8(2)
N3B Zn1B N4B C19B 131.4(2)
O1B Zn1B N4B C19B -83.1(2)
N5B Zn1B N4B C19B 14.9(3)
N2B Zn1B N4B C19B -160.5(2)
N3B Zn1B N4B C18B -53.5(2)
O1B Zn1B N4B C18B 92.0(2)
N5B Zn1B N4B C18B -170.0(2)
N2B Zn1B N4B C18B 14.6(2)
N3B Zn1B N5B C23B -119(3)
O1B Zn1B N5B C23B 116(3)
N4B Zn1B N5B C23B 16(3)
N2B Zn1B N5B C23B 108(3)
C9B N1B C1B C6B -68.9(4)
C9B N1B C1B C2B 111.4(3)
C6B C1B C2B C3B 0.3(5)
N1B C1B C2B C3B 180.0(3)
C6B C1B C2B C7B -178.7(3)
N1B C1B C2B C7B 1.0(4)
C1B C2B C3B C4B 0.2(5)
C7B C2B C3B C4B 179.2(4)
C2B C3B C4B C5B -0.9(6)
C3B C4B C5B C6B 1.1(6)
C4B C5B C6B C1B -0.6(6)
C4B C5B C6B C8B 179.3(4)
C2B C1B C6B C5B -0.1(5)
N1B C1B C6B C5B -179.8(3)
C2B C1B C6B C8B 180.0(3)
N1B C1B C6B C8B 0.3(5)
Zn1B O1B C9B N1B 168.3(2)
Zn1B O1B C9B C10B -8.3(4)
C1B N1B C9B O1B -7.9(5)
C1B N1B C9B C10B 168.9(3)
C11B N2B C10B C9B -104.3(3)
C17B N2B C10B C9B 125.1(3)
Zn1B N2B C10B C9B 14.1(3)
O1B C9B C10B N2B -5.3(5)
N1B C9B C10B N2B 177.9(3)
C10B N2B C11B C12B 144.5(3)
C17B N2B C11B C12B -85.1(3)
Zn1B N2B C11B C12B 25.7(3)
C13B N3B C12B C16B 0.3(5)
Zn1B N3B C12B C16B -171.4(3)
C13B N3B C12B C11B -176.3(3)
Zn1B N3B C12B C11B 12.1(4)
N2B C11B C12B N3B -26.7(4)
N2B C11B C12B C16B 156.8(3)
C12B N3B C13B C14B 0.2(5)
Zn1B N3B C13B C14B 171.3(2)
N3B C13B C14B C15B -0.4(5)
C13B C14B C15B C16B 0.1(5)
N3B C12B C16B C15B -0.5(5)
C11B C12B C16B C15B 175.9(3)
C14B C15B C16B C12B 0.3(5)
C11B N2B C17B C18B 156.5(2)
C10B N2B C17B C18B -72.2(3)
Zn1B N2B C17B C18B 42.4(3)
C19B N4B C18B C22B 0.2(4)
Zn1B N4B C18B C22B -175.1(2)
C19B N4B C18B C17B -178.2(3)
Zn1B N4B C18B C17B 6.5(3)
N2B C17B C18B N4B -36.1(3)
N2B C17B C18B C22B 145.5(3)
C18B N4B C19B C20B -0.8(5)
Zn1B N4B C19B C20B 174.1(3)
N4B C19B C20B C21B 1.2(5)
C19B C20B C21B C22B -1.0(6)
C20B C21B C22B C18B 0.4(5)
N4B C18B C22B C21B 0.0(5)
C17B C18B C22B C21B 178.2(3)
Zn1B N5B C23B C24B -13E1(5)
O2D Cl1D O1D Zn1A -38.5(2)
O4D Cl1D O1D Zn1A 82.4(2)
O3D Cl1D O1D Zn1A -158.46(16)
N4A Zn1A O1D Cl1D -22.45(19)
N3A Zn1A O1D Cl1D 179.11(19)
N5A Zn1A O1D Cl1D 77.49(19)
O1A Zn1A O1D Cl1D -116.4(5)
N2A Zn1A O1D Cl1D -102.37(19)

loop_
_platon_squeeze_void_nr
_platon_squeeze_void_average_x
_platon_squeeze_void_average_y
_platon_squeeze_void_average_z
_platon_squeeze_void_volume
_platon_squeeze_void_count_electrons
_platon_squeeze_void_content
1 0.000 0.000 0.000 157 37 ' '
2 0.000 0.000 0.500 156 37 ' '
3 0.500 0.000 0.000 190 38 ' '
4 0.500 0.000 0.500 190 38 ' '
5 0.000 0.500 0.500 190 38 ' '
6 0.500 0.500 0.000 157 37 ' '
7 0.500 0.500 0.500 156 37 ' '
8 1.000 0.500 0.000 190 38 ' '
